data_4504245
loop_
_publ_author_name
'L\'opez, Concepci\'on'
'Claramunt, Rosa M.'
'Garc\'ia, Mar\'ia \'Angeles'
'Pinilla, Elena'
'Torres, M. Rosario'
'Alkorta, Ibon'
'Elguero, Jos\'e'

_publ_section_title
;
 Cocrystals of 3,5-Dimethyl-1H-pyrazole and Salicylic Acid:&#x00A0;
 Controlled Formation of Trimers via O&#x2212;H&#x00B7;&#x00B7;&#x00B7;N
 Hydrogen Bonds&#x2020;
;
_journal_issue 6
_journal_name_full 'Crystal Growth &amp; Design'
_journal_page_first 1176
_journal_paper_doi 10.1021/cg0701527
_journal_volume 7
_journal_year 2007
_chemical_formula_sum 'C17 H22 N4 O3'
_chemical_formula_weight 330.39
_chemical_name_systematic
; 
 ? 
;
_space_group_IT_number 14
_symmetry_cell_setting monoclinic
_symmetry_space_group_name_Hall '-P 2ybc'
_symmetry_space_group_name_H-M 'P 1 21/c 1'
_atom_sites_solution_hydrogens geom
_atom_sites_solution_primary direct
_atom_sites_solution_secondary difmap
_audit_creation_method SHELXL-97
_cell_angle_alpha 90.00
_cell_angle_beta 92.30(2)
_cell_angle_gamma 90.00
_cell_formula_units_Z 4
_cell_length_a 7.751(8)
_cell_length_b 10.954(11)
_cell_length_c 20.77(2)
_cell_measurement_temperature 293(2)
_cell_volume 1762(3)
_computing_cell_refinement 'Bruker SMART'
_computing_data_collection 'Bruker SMART'
_computing_data_reduction 'Bruker SHELXTL'
_computing_molecular_graphics 'Bruker SHELXTL'
_computing_publication_material 'Bruker SHELXTL'
_computing_structure_refinement 'SHELXL-97 (Sheldrick, 1997)'
_computing_structure_solution 'SHELXS-97 (Sheldrick, 1990)'
_diffrn_ambient_temperature 293(2)
_diffrn_measured_fraction_theta_full 0.998
_diffrn_measured_fraction_theta_max 0.998
_diffrn_measurement_device_type 'CCD area detector'
_diffrn_measurement_method 'phi and omega scans'
_diffrn_radiation_monochromator graphite
_diffrn_radiation_source 'fine-focus sealed tube'
_diffrn_radiation_type MoK\a
_diffrn_radiation_wavelength 0.71073
_diffrn_reflns_av_R_equivalents 0.1224
_diffrn_reflns_av_sigmaI/netI 0.0988
_diffrn_reflns_limit_h_max 9
_diffrn_reflns_limit_h_min -9
_diffrn_reflns_limit_k_max 13
_diffrn_reflns_limit_k_min -13
_diffrn_reflns_limit_l_max 24
_diffrn_reflns_limit_l_min -19
_diffrn_reflns_number 13155
_diffrn_reflns_theta_full 25.00
_diffrn_reflns_theta_max 25.00
_diffrn_reflns_theta_min 1.96
_exptl_absorpt_coefficient_mu 0.087
_exptl_absorpt_correction_type none
_exptl_crystal_colour colorless
_exptl_crystal_density_diffrn 1.245
_exptl_crystal_density_method 'not measured'
_exptl_crystal_description prismatic
_exptl_crystal_F_000 704
_exptl_crystal_size_max 0.39
_exptl_crystal_size_mid 0.18
_exptl_crystal_size_min 0.15
_refine_diff_density_max 0.214
_refine_diff_density_min -0.311
_refine_diff_density_rms 0.042
_refine_ls_extinction_coef 0.0042(13)
_refine_ls_extinction_expression Fc^*^=kFc[1+0.001xFc^2^\l^3^/sin(2\q)]^-1/4^
_refine_ls_extinction_method SHELXL
_refine_ls_goodness_of_fit_ref 0.883
_refine_ls_hydrogen_treatment mixed
_refine_ls_matrix_type full
_refine_ls_number_parameters 221
_refine_ls_number_reflns 3084
_refine_ls_number_restraints 0
_refine_ls_restrained_S_all 0.883
_refine_ls_R_factor_all 0.1451
_refine_ls_R_factor_gt 0.0566
_refine_ls_shift/su_max 0.001
_refine_ls_shift/su_mean 0.000
_refine_ls_structure_factor_coef Fsqd
_refine_ls_weighting_details 'calc w=1/[\s^2^(Fo^2^)+(0.0810P)^2^+0.0000P] where P=(Fo^2^+2Fc^2^)/3'
_refine_ls_weighting_scheme calc
_refine_ls_wR_factor_gt 0.1436
_refine_ls_wR_factor_ref 0.1819
_reflns_number_gt 1253
_reflns_number_total 3084
_reflns_threshold_expression >2sigma(I)
_cod_data_source_file cg0701527si20070209_063044.cif
_cod_data_source_block C17H22N4O3
_cod_depositor_comments
;
The following automatic conversions were performed:

'_symmetry_cell_setting' value 'Monoclinic' changed to 'monoclinic'
according to /home/saulius/struct/CIF-dictionaries/cif_core.dic
dictionary named 'cif_core.dic' version 2.4.1 from 2010-06-29.

Automatic conversion script
Id: cif_fix_values 1715 2011-07-08 13:25:40Z adriana 
;
_cod_original_sg_symbol_H-M P2(1)/c
_cod_database_code 4504245

loop_
_symmetry_equiv_pos_as_xyz
'x, y, z'
'-x, y+1/2, -z+1/2'
'-x, -y, -z'
'x, -y-1/2, z-1/2'

loop_
_atom_site_label
_atom_site_type_symbol
_atom_site_fract_x
_atom_site_fract_y
_atom_site_fract_z
_atom_site_U_iso_or_equiv
_atom_site_adp_type
_atom_site_occupancy
_atom_site_symmetry_multiplicity
_atom_site_calc_flag
_atom_site_refinement_flags
C1 C 0.3415(4) 0.1825(3) 0.36219(16) 0.0562(9) Uani 1 1 d .
O1 O 0.2389(4) 0.3622(3) 0.40926(13) 0.0897(9) Uani 1 1 d .
H1 H 0.2467 0.4302 0.4592 0.050 Uiso 1 1 d .
C2 C 0.4061(5) 0.0656(3) 0.37005(19) 0.0653(10) Uani 1 1 d .
O2 O 0.2792(3) 0.2003(3) 0.47220(12) 0.0829(9) Uani 1 1 d .
C3 C 0.4642(6) 0.0018(4) 0.3170(2) 0.0860(13) Uani 1 1 d .
H3A H 0.5087 -0.0766 0.3224 0.103 Uiso 1 1 calc R
O3 O 0.4198(4) 0.0113(3) 0.42823(14) 0.0965(10) Uani 1 1 d .
H3 H 0.352(5) 0.071(4) 0.4559(17) 0.090 Uiso 1 1 d .
C4 C 0.4559(5) 0.0543(4) 0.2569(2) 0.0833(13) Uani 1 1 d .
H4A H 0.4937 0.0109 0.2216 0.100 Uiso 1 1 calc R
C5 C 0.3927(5) 0.1694(4) 0.24850(19) 0.0790(12) Uani 1 1 d .
H5A H 0.3879 0.2049 0.2078 0.095 Uiso 1 1 calc R
C6 C 0.3363(5) 0.2325(3) 0.30052(18) 0.0679(11) Uani 1 1 d .
H6A H 0.2932 0.3111 0.2945 0.082 Uiso 1 1 calc R
C7 C 0.2816(5) 0.2535(4) 0.41804(19) 0.0654(10) Uani 1 1 d .
N11 N 0.1060(4) 0.2314(3) 0.58336(13) 0.0613(8) Uani 1 1 d .
H11 H 0.1771 0.2317 0.5277 0.090 Uiso 1 1 d .
N12 N 0.1946(4) 0.5413(3) 0.55514(14) 0.0617(8) Uani 1 1 d .
H12 H 0.1315 0.4518 0.5804 0.090 Uiso 1 1 d .
N21 N 0.0691(4) 0.3388(3) 0.61174(14) 0.0640(8) Uani 1 1 d .
N22 N 0.2553(4) 0.5363(3) 0.49422(13) 0.0602(8) Uani 1 1 d .
C31 C -0.0082(5) 0.3107(4) 0.66575(17) 0.0642(10) Uani 1 1 d .
C32 C 0.3256(4) 0.6438(3) 0.48070(17) 0.0595(10) Uani 1 1 d .
C41 C -0.0232(5) 0.1856(4) 0.67107(18) 0.0708(11) Uani 1 1 d .
H41A H -0.0733 0.1429 0.7042 0.085 Uiso 1 1 calc R
C42 C 0.3067(5) 0.7189(3) 0.53301(18) 0.0662(10) Uani 1 1 d .
H42A H 0.3416 0.7999 0.5365 0.079 Uiso 1 1 calc R
C51 C 0.0501(5) 0.1370(3) 0.61825(18) 0.0655(10) Uani 1 1 d .
C52 C 0.2268(4) 0.6522(3) 0.57914(17) 0.0598(10) Uani 1 1 d .
C61 C -0.0673(5) 0.4078(3) 0.71052(19) 0.0874(13) Uani 1 1 d .
H61A H -0.0372 0.4866 0.6941 0.131 Uiso 1 1 calc R
H61B H -0.0124 0.3964 0.7523 0.131 Uiso 1 1 calc R
H61C H -0.1903 0.4028 0.7138 0.131 Uiso 1 1 calc R
C62 C 0.4097(5) 0.6655(4) 0.41817(17) 0.0803(12) Uani 1 1 d .
H62A H 0.3997 0.5934 0.3920 0.121 Uiso 1 1 calc R
H62B H 0.5295 0.6845 0.4263 0.121 Uiso 1 1 calc R
H62C H 0.3538 0.7325 0.3960 0.121 Uiso 1 1 calc R
C71 C 0.0776(6) 0.0087(3) 0.5967(2) 0.0941(14) Uani 1 1 d .
H71A H 0.1353 0.0090 0.5567 0.141 Uiso 1 1 calc R
H71B H -0.0320 -0.0315 0.5909 0.141 Uiso 1 1 calc R
H71C H 0.1471 -0.0339 0.6288 0.141 Uiso 1 1 calc R
C72 C 0.1818(5) 0.6843(4) 0.64681(17) 0.0811(12) Uani 1 1 d .
H72A H 0.1262 0.6160 0.6662 0.122 Uiso 1 1 calc R
H72B H 0.1052 0.7532 0.6460 0.122 Uiso 1 1 calc R
H72C H 0.2853 0.7043 0.6715 0.122 Uiso 1 1 calc R

loop_
_atom_site_aniso_label
_atom_site_aniso_U_11
_atom_site_aniso_U_22
_atom_site_aniso_U_33
_atom_site_aniso_U_23
_atom_site_aniso_U_13
_atom_site_aniso_U_12
C1 0.057(2) 0.056(2) 0.055(2) -0.0070(19) 0.0110(18) -0.0059(19)
O1 0.114(2) 0.073(2) 0.082(2) -0.0310(16) 0.0019(17) 0.0170(17)
C2 0.081(3) 0.056(2) 0.060(3) -0.003(2) 0.016(2) -0.007(2)
O2 0.095(2) 0.095(2) 0.0602(17) -0.0103(16) 0.0288(15) 0.0011(16)
C3 0.104(3) 0.067(3) 0.089(3) -0.019(3) 0.026(3) 0.006(2)
O3 0.139(3) 0.073(2) 0.079(2) 0.0086(16) 0.0258(19) 0.0127(17)
C4 0.091(3) 0.089(3) 0.071(3) -0.024(3) 0.027(2) -0.006(3)
C5 0.084(3) 0.092(3) 0.062(3) -0.009(2) 0.015(2) -0.008(3)
C6 0.076(3) 0.068(2) 0.061(2) -0.005(2) 0.011(2) -0.002(2)
C7 0.066(3) 0.071(3) 0.060(3) -0.018(2) 0.008(2) -0.004(2)
N11 0.075(2) 0.0503(18) 0.0596(19) 0.0028(16) 0.0179(16) -0.0025(16)
N12 0.076(2) 0.0470(18) 0.063(2) -0.0010(15) 0.0168(17) 0.0026(15)
N21 0.078(2) 0.055(2) 0.060(2) 0.0036(16) 0.0193(16) 0.0004(16)
N22 0.071(2) 0.0534(18) 0.057(2) 0.0015(15) 0.0160(16) 0.0035(16)
C31 0.066(3) 0.067(3) 0.060(2) 0.006(2) 0.017(2) 0.001(2)
C32 0.059(2) 0.063(2) 0.056(2) 0.002(2) 0.0066(19) -0.0018(19)
C41 0.080(3) 0.071(3) 0.063(3) 0.010(2) 0.017(2) -0.007(2)
C42 0.066(3) 0.056(2) 0.077(3) -0.001(2) 0.007(2) -0.0087(19)
C51 0.074(3) 0.056(2) 0.067(3) 0.001(2) 0.009(2) -0.001(2)
C52 0.063(2) 0.054(2) 0.063(2) -0.0044(19) 0.012(2) 0.0006(18)
C61 0.098(3) 0.082(3) 0.084(3) -0.004(2) 0.034(2) 0.014(3)
C62 0.083(3) 0.095(3) 0.065(3) 0.008(2) 0.016(2) -0.013(2)
C71 0.126(4) 0.057(3) 0.101(3) 0.000(2) 0.021(3) -0.006(2)
C72 0.094(3) 0.079(3) 0.071(3) -0.016(2) 0.019(2) -0.001(2)

loop_
_atom_type_symbol
_atom_type_description
_atom_type_scat_dispersion_real
_atom_type_scat_dispersion_imag
_atom_type_scat_source
C C 0.0033 0.0016 'International Tables Vol C Tables 4.2.6.8 and 6.1.1.4'
H H 0.0000 0.0000 'International Tables Vol C Tables 4.2.6.8 and 6.1.1.4'
N N 0.0061 0.0033 'International Tables Vol C Tables 4.2.6.8 and 6.1.1.4'
O O 0.0106 0.0060 'International Tables Vol C Tables 4.2.6.8 and 6.1.1.4'

loop_
_geom_angle_atom_site_label_1
_geom_angle_atom_site_label_2
_geom_angle_atom_site_label_3
_geom_angle
C2 C1 C6 118.1(3)
C2 C1 C7 121.1(3)
C6 C1 C7 120.9(4)
C7 O1 H1 115.8
O3 C2 C1 122.0(3)
O3 C2 C3 118.1(4)
C1 C2 C3 119.9(4)
C7 O2 H3 101.9(13)
C7 O2 H11 128.2
H3 O2 H11 126.3
C4 C3 C2 120.2(4)
C4 C3 H3A 119.9
C2 C3 H3A 119.9
C2 O3 H3 102(2)
C3 C4 C5 120.5(4)
C3 C4 H4A 119.8
C5 C4 H4A 119.8
C4 C5 C6 119.4(4)
C4 C5 H5A 120.3
C6 C5 H5A 120.3
C5 C6 C1 121.9(4)
C5 C6 H6A 119.0
C1 C6 H6A 119.0
O1 C7 O2 123.7(4)
O1 C7 C1 118.4(4)
O2 C7 C1 117.9(4)
C51 N11 N21 110.8(3)
C51 N11 H11 129.7
N21 N11 H11 119.4
C52 N12 N22 108.4(3)
C52 N12 H12 130.0
N22 N12 H12 121.5
C31 N21 N11 106.1(3)
C31 N21 H12 136.7
N11 N21 H12 117.1
C32 N22 N12 108.6(3)
C32 N22 H1 130.5
N12 N22 H1 120.9
N21 C31 C41 109.9(3)
N21 C31 C61 121.3(3)
C41 C31 C61 128.8(3)
N22 C32 C42 107.8(3)
N22 C32 C62 121.3(3)
C42 C32 C62 130.9(3)
C51 C41 C31 106.5(3)
C51 C41 H41A 126.7
C31 C41 H41A 126.7
C32 C42 C52 107.4(3)
C32 C42 H42A 126.3
C52 C42 H42A 126.3
N11 C51 C41 106.7(3)
N11 C51 C71 120.6(3)
C41 C51 C71 132.7(4)
N12 C52 C42 107.9(3)
N12 C52 C72 121.1(3)
C42 C52 C72 131.0(3)
C31 C61 H61A 109.5
C31 C61 H61B 109.5
H61A C61 H61B 109.5
C31 C61 H61C 109.5
H61A C61 H61C 109.5
H61B C61 H61C 109.5
C32 C62 H62A 109.5
C32 C62 H62B 109.5
H62A C62 H62B 109.5
C32 C62 H62C 109.5
H62A C62 H62C 109.5
H62B C62 H62C 109.5
C51 C71 H71A 109.5
C51 C71 H71B 109.5
H71A C71 H71B 109.5
C51 C71 H71C 109.5
H71A C71 H71C 109.5
H71B C71 H71C 109.5
C52 C72 H72A 109.5
C52 C72 H72B 109.5
H72A C72 H72B 109.5
C52 C72 H72C 109.5
H72A C72 H72C 109.5
H72B C72 H72C 109.5

loop_
_geom_bond_atom_site_label_1
_geom_bond_atom_site_label_2
_geom_bond_distance
C1 C2 1.382(5)
C1 C6 1.393(5)
C1 C7 1.487(5)
O1 C7 1.247(4)
O1 H1 1.2768
C2 O3 1.347(4)
C2 C3 1.394(5)
O2 C7 1.268(4)
O2 H3 1.57(4)
O2 H11 1.4650
C3 C4 1.375(6)
C3 H3A 0.9300
O3 H3 1.03(4)
C4 C5 1.361(6)
C4 H4A 0.9300
C5 C6 1.369(5)
C5 H5A 0.9300
C6 H6A 0.9300
N11 C51 1.345(4)
N11 N21 1.351(4)
N11 H11 1.3006
N12 C52 1.333(4)
N12 N22 1.369(4)
N12 H12 1.2231
N21 C31 1.329(4)
N21 H12 1.4888
N22 C32 1.332(4)
N22 H1 1.3713
C31 C41 1.379(5)
C31 C61 1.497(5)
C32 C42 1.375(4)
C32 C62 1.496(5)
C41 C51 1.364(5)
C41 H41A 0.9300
C42 C52 1.372(4)
C42 H42A 0.9300
C51 C71 1.492(5)
C52 C72 1.504(5)
C61 H61A 0.9600
C61 H61B 0.9600
C61 H61C 0.9600
C62 H62A 0.9600
C62 H62B 0.9600
C62 H62C 0.9600
C71 H71A 0.9600
C71 H71B 0.9600
C71 H71C 0.9600
C72 H72A 0.9600
C72 H72B 0.9600
C72 H72C 0.9600

loop_
_geom_hbond_atom_site_label_D
_geom_hbond_atom_site_label_H
_geom_hbond_atom_site_label_A
_geom_hbond_distance_DH
_geom_hbond_distance_HA
_geom_hbond_distance_DA
_geom_hbond_angle_DHA
O1 H1 N22 1.28 1.37 2.598(4) 157.7
O3 H3 O2 1.03(4) 1.57(4) 2.528(4) 153(3)
N11 H11 O2 1.30 1.47 2.738(4) 163.8
N12 H12 N21 1.22 1.49 2.710(4) 175.4

loop_
_geom_torsion_atom_site_label_1
_geom_torsion_atom_site_label_2
_geom_torsion_atom_site_label_3
_geom_torsion_atom_site_label_4
_geom_torsion
C6 C1 C2 O3 178.4(3)
C7 C1 C2 O3 -0.8(6)
C6 C1 C2 C3 0.2(6)
C7 C1 C2 C3 -178.9(3)
O3 C2 C3 C4 -178.8(4)
C1 C2 C3 C4 -0.6(6)
C2 C3 C4 C5 0.7(7)
C3 C4 C5 C6 -0.4(6)
C4 C5 C6 C1 0.0(6)
C2 C1 C6 C5 0.1(5)
C7 C1 C6 C5 179.2(3)
C2 C1 C7 O1 173.7(3)
C6 C1 C7 O1 -5.4(5)
C2 C1 C7 O2 -5.3(5)
C6 C1 C7 O2 175.6(3)
C51 N11 N21 C31 1.1(4)
C52 N12 N22 C32 0.2(4)
N11 N21 C31 C41 -1.1(4)
N11 N21 C31 C61 179.6(3)
N12 N22 C32 C42 -1.1(4)
N12 N22 C32 C62 177.7(3)
N21 C31 C41 C51 0.6(4)
C61 C31 C41 C51 179.9(4)
N22 C32 C42 C52 1.5(4)
C62 C32 C42 C52 -177.1(4)
N21 N11 C51 C41 -0.7(4)
N21 N11 C51 C71 -179.5(3)
C31 C41 C51 N11 0.0(4)
C31 C41 C51 C71 178.6(4)
N22 N12 C52 C42 0.7(4)
N22 N12 C52 C72 -177.4(3)
C32 C42 C52 N12 -1.4(4)
C32 C42 C52 C72 176.4(4)
